data_4076989
loop_
_publ_author_name
'Vicente, Jos\'e'
'Abad, Jos\'e-Antonio'
'Mart\'inez-Viviente, Elo\'isa'
'Jones, Peter G.'

_publ_section_title
;
 Study of the Reactivity of 2-Acetyl-, 2-Cyano-, 2-Formyl-, and
 2-Vinylphenyl Palladium(II) Complexes. Mono- and Triinsertion of an
 Isocyanide into the Pd&#x2212;C Bond. A 2-Cyanophenyl Palladium Complex
 as a Ligand
;
_journal_issue 21
_journal_name_full Organometallics
_journal_page_first 4454
_journal_paper_doi 10.1021/om020380s
_journal_volume 21
_journal_year 2002
_chemical_formula_sum 'C34 H31 Br N4 Pd'
_chemical_formula_weight 681.94
_chemical_name_systematic
;
 ?
;
_space_group_IT_number 14
_symmetry_cell_setting monoclinic
_symmetry_space_group_name_Hall '-P 2ybc'
_symmetry_space_group_name_H-M 'P 1 21/c 1'
_atom_sites_solution_hydrogens geom
_atom_sites_solution_primary direct
_atom_sites_solution_secondary difmap
_audit_creation_method SHELXL-97
_cell_angle_alpha 90.00
_cell_angle_beta 108.072(3)
_cell_angle_gamma 90.00
_cell_formula_units_Z 4
_cell_length_a 16.1064(18)
_cell_length_b 8.1967(10)
_cell_length_c 24.146(3)
_cell_measurement_reflns_used 7972
_cell_measurement_temperature 143(2)
_cell_measurement_theta_max 26
_cell_measurement_theta_min 2
_cell_volume 3030.5(6)
_computing_cell_refinement 'Bruker SAINT'
_computing_data_collection 'Bruker SMART'
_computing_data_reduction 'Bruker SAINT'
_computing_molecular_graphics 'Siemens XP'
_computing_publication_material SHELXL-97
_computing_structure_refinement 'SHELXL-97 (Sheldrick, 1997)'
_computing_structure_solution 'SHELXS-97 (Sheldrick, 1990)'
_diffrn_ambient_temperature 143(2)
_diffrn_detector_area_resol_mean 8.192
_diffrn_measured_fraction_theta_full 1.000
_diffrn_measured_fraction_theta_max 1.000
_diffrn_measurement_device_type 'Bruker SMART 1000 CCD'
_diffrn_measurement_method '\w- and \f-scan'
_diffrn_radiation_monochromator graphite
_diffrn_radiation_source 'fine-focus sealed tube'
_diffrn_radiation_type MoK\a
_diffrn_radiation_wavelength 0.71073
_diffrn_reflns_av_R_equivalents 0.0922
_diffrn_reflns_av_sigmaI/netI 0.0647
_diffrn_reflns_limit_h_max 20
_diffrn_reflns_limit_h_min -20
_diffrn_reflns_limit_k_max 10
_diffrn_reflns_limit_k_min -10
_diffrn_reflns_limit_l_max 30
_diffrn_reflns_limit_l_min -30
_diffrn_reflns_number 35032
_diffrn_reflns_theta_full 26.00
_diffrn_reflns_theta_max 26.37
_diffrn_reflns_theta_min 1.33
_exptl_absorpt_coefficient_mu 1.960
_exptl_absorpt_correction_T_max 0.928
_exptl_absorpt_correction_T_min 0.520
_exptl_absorpt_correction_type multi-scan
_exptl_absorpt_process_details SADABS
_exptl_crystal_colour 'pale yellow'
_exptl_crystal_density_diffrn 1.495
_exptl_crystal_density_method 'not measured'
_exptl_crystal_description lath
_exptl_crystal_F_000 1376
_exptl_crystal_size_max 0.50
_exptl_crystal_size_mid 0.08
_exptl_crystal_size_min 0.025
_refine_diff_density_max 0.631
_refine_diff_density_min -0.931
_refine_diff_density_rms 0.098
_refine_ls_extinction_method none
_refine_ls_goodness_of_fit_ref 0.931
_refine_ls_hydrogen_treatment 'rigid methyls, others riding'
_refine_ls_matrix_type full
_refine_ls_number_parameters 367
_refine_ls_number_reflns 6202
_refine_ls_number_restraints 90
_refine_ls_restrained_S_all 0.925
_refine_ls_R_factor_all 0.0608
_refine_ls_R_factor_gt 0.0332
_refine_ls_shift/su_max 0.002
_refine_ls_shift/su_mean 0.000
_refine_ls_structure_factor_coef Fsqd
_refine_ls_weighting_details 'calc w=1/[\s^2^(Fo^2^)+(0.0335P)^2^] where P=(Fo^2^+2Fc^2^)/3'
_refine_ls_weighting_scheme calc
_refine_ls_wR_factor_gt 0.0665
_refine_ls_wR_factor_ref 0.0726
_reflns_number_gt 4365
_reflns_number_total 6202
_reflns_threshold_expression >2sigma(I)
_cod_data_source_file om020380s.cif
_cod_data_source_block meinut
_cod_original_cell_volume 3030.4(6)
_cod_original_sg_symbol_H-M 'P 21/c'
_cod_database_code 4076989

loop_
_symmetry_equiv_pos_as_xyz
'x, y, z'
'-x, y+1/2, -z+1/2'
'-x, -y, -z'
'x, -y-1/2, z-1/2'

loop_
_atom_site_label
_atom_site_type_symbol
_atom_site_fract_x
_atom_site_fract_y
_atom_site_fract_z
_atom_site_U_iso_or_equiv
_atom_site_adp_type
_atom_site_occupancy
_atom_site_symmetry_multiplicity
_atom_site_calc_flag
_atom_site_refinement_flags
Pd Pd 0.302001(14) 0.39975(3) 0.625078(10) 0.01796(7) Uani 1 1 d .
Br Br 0.45353(2) 0.30283(5) 0.630139(16) 0.03145(10) Uani 1 1 d .
C1 C 0.27097(18) 0.4102(4) 0.53962(14) 0.0212(7) Uani 1 1 d U
C2 C 0.33048(18) 0.3931(4) 0.71109(14) 0.0215(7) Uani 1 1 d U
C3 C 0.17993(19) 0.4761(4) 0.62080(13) 0.0184(7) Uani 1 1 d U
C11 C 0.24321(19) 0.4183(4) 0.42967(13) 0.0215(7) Uani 1 1 d U
C12 C 0.1696(2) 0.3398(4) 0.39316(14) 0.0246(8) Uani 1 1 d U
C13 C 0.1585(2) 0.3473(5) 0.33410(15) 0.0323(9) Uani 1 1 d U
H13 H 0.1090 0.2964 0.3076 0.039 Uiso 1 1 calc R
C14 C 0.2181(2) 0.4275(5) 0.31283(15) 0.0358(9) Uani 1 1 d U
H14 H 0.2088 0.4317 0.2720 0.043 Uiso 1 1 calc R
C15 C 0.2907(2) 0.5012(5) 0.35052(14) 0.0308(8) Uani 1 1 d U
H15 H 0.3317 0.5533 0.3354 0.037 Uiso 1 1 calc R
C16 C 0.30474(19) 0.5006(5) 0.41004(14) 0.0257(8) Uani 1 1 d U
C17 C 0.1057(2) 0.2518(5) 0.41715(16) 0.0338(9) Uani 1 1 d U
H17A H 0.0637 0.3303 0.4236 0.041 Uiso 1 1 calc R
H17B H 0.1375 0.1995 0.4542 0.041 Uiso 1 1 calc R
H17C H 0.0745 0.1686 0.3893 0.041 Uiso 1 1 calc R
C18 C 0.3815(2) 0.5833(5) 0.45253(15) 0.0336(9) Uani 1 1 d U
H18A H 0.4210 0.6239 0.4319 0.040 Uiso 1 1 calc R
H18B H 0.4126 0.5051 0.4825 0.040 Uiso 1 1 calc R
H18C H 0.3609 0.6748 0.4709 0.040 Uiso 1 1 calc R
C21 C 0.3828(2) 0.3794(4) 0.82188(13) 0.0223(7) Uani 1 1 d U
C22 C 0.3384(2) 0.4559(4) 0.85594(15) 0.0297(8) Uani 1 1 d U
C23 C 0.3739(3) 0.4389(5) 0.91577(16) 0.0371(9) Uani 1 1 d U
H23 H 0.3462 0.4898 0.9407 0.045 Uiso 1 1 calc R
C24 C 0.4492(3) 0.3487(5) 0.93981(16) 0.0388(10) Uani 1 1 d U
H24 H 0.4719 0.3369 0.9809 0.047 Uiso 1 1 calc R
C25 C 0.4917(2) 0.2757(5) 0.90449(16) 0.0357(9) Uani 1 1 d U
H25 H 0.5436 0.2150 0.9216 0.043 Uiso 1 1 calc R
C26 C 0.4594(2) 0.2902(4) 0.84429(14) 0.0256(8) Uani 1 1 d U
C27 C 0.2557(2) 0.5501(5) 0.82856(17) 0.0402(10) Uani 1 1 d U
H27A H 0.2677 0.6401 0.8054 0.048 Uiso 1 1 calc R
H27B H 0.2339 0.5942 0.8592 0.048 Uiso 1 1 calc R
H27C H 0.2117 0.4776 0.8033 0.048 Uiso 1 1 calc R
C28 C 0.5035(2) 0.2137(5) 0.80438(16) 0.0384(10) Uani 1 1 d U
H28A H 0.4662 0.1273 0.7816 0.046 Uiso 1 1 calc R
H28B H 0.5596 0.1669 0.8275 0.046 Uiso 1 1 calc R
H28C H 0.5136 0.2968 0.7780 0.046 Uiso 1 1 calc R
C31 C 0.12527(19) 0.3560(4) 0.63907(13) 0.0197(7) Uani 1 1 d U
C32 C 0.06961(18) 0.4035(4) 0.67141(12) 0.0200(6) Uani 1 1 d U
C33 C 0.0174(2) 0.2895(5) 0.68769(14) 0.0261(8) Uani 1 1 d U
H33 H -0.0196 0.3232 0.7095 0.031 Uiso 1 1 calc R
C34 C 0.0194(2) 0.1276(4) 0.67226(14) 0.0287(8) Uani 1 1 d U
H34 H -0.0167 0.0502 0.6831 0.034 Uiso 1 1 calc R
C35 C 0.07403(19) 0.0778(4) 0.64097(14) 0.0272(8) Uani 1 1 d U
H35 H 0.0757 -0.0337 0.6306 0.033 Uiso 1 1 calc R
C36 C 0.12626(19) 0.1913(4) 0.62478(14) 0.0228(7) Uani 1 1 d U
H36 H 0.1636 0.1558 0.6035 0.027 Uiso 1 1 calc R
C37 C 0.0701(2) 0.5699(5) 0.69202(14) 0.0253(8) Uani 1 1 d U
C41 C 0.1958(2) 0.7395(4) 0.58650(14) 0.0228(7) Uani 1 1 d U
C42 C 0.2602(2) 0.8323(4) 0.62707(15) 0.0238(7) Uani 1 1 d U
C43 C 0.3057(2) 0.9468(4) 0.60521(17) 0.0301(8) Uani 1 1 d U
H43 H 0.3507 1.0088 0.6317 0.036 Uiso 1 1 calc R
C44 C 0.2875(2) 0.9725(5) 0.54647(17) 0.0340(9) Uani 1 1 d U
H44 H 0.3209 1.0490 0.5327 0.041 Uiso 1 1 calc R
C45 C 0.2206(2) 0.8873(5) 0.50721(16) 0.0343(9) Uani 1 1 d U
H45 H 0.2072 0.9080 0.4667 0.041 Uiso 1 1 calc R
C46 C 0.1724(2) 0.7711(4) 0.52660(15) 0.0263(8) Uani 1 1 d U
C47 C 0.2766(2) 0.8143(5) 0.69148(15) 0.0301(8) Uani 1 1 d U
H47A H 0.3093 0.7136 0.7051 0.036 Uiso 1 1 calc R
H47B H 0.2207 0.8098 0.6996 0.036 Uiso 1 1 calc R
H47C H 0.3104 0.9079 0.7118 0.036 Uiso 1 1 calc R
C48 C 0.0961(2) 0.6838(5) 0.48452(15) 0.0365(9) Uani 1 1 d U
H48A H 0.0938 0.7102 0.4445 0.044 Uiso 1 1 calc R
H48B H 0.0418 0.7188 0.4911 0.044 Uiso 1 1 calc R
H48C H 0.1033 0.5658 0.4907 0.044 Uiso 1 1 calc R
N1 N 0.25729(15) 0.4130(3) 0.49015(11) 0.0206(6) Uani 1 1 d U
N2 N 0.34918(16) 0.3915(4) 0.76092(11) 0.0230(6) Uani 1 1 d U
N3 N 0.06858(18) 0.6958(4) 0.71176(13) 0.0317(7) Uani 1 1 d U
N4 N 0.14820(16) 0.6165(3) 0.60547(11) 0.0212(6) Uani 1 1 d U

loop_
_atom_site_aniso_label
_atom_site_aniso_U_11
_atom_site_aniso_U_22
_atom_site_aniso_U_33
_atom_site_aniso_U_23
_atom_site_aniso_U_13
_atom_site_aniso_U_12
Pd 0.01881(12) 0.01888(14) 0.01812(13) 0.00080(11) 0.00857(9) -0.00059(11)
Br 0.02375(18) 0.0328(2) 0.0421(2) -0.00111(17) 0.01652(16) 0.00020(16)
C1 0.0181(14) 0.0182(18) 0.0291(19) 0.0002(16) 0.0102(13) -0.0016(14)
C2 0.0176(14) 0.0243(19) 0.0240(18) 0.0019(16) 0.0085(13) 0.0021(15)
C3 0.0201(15) 0.0213(19) 0.0144(16) -0.0003(14) 0.0060(12) 0.0006(13)
C11 0.0238(15) 0.026(2) 0.0156(15) -0.0020(14) 0.0066(12) 0.0045(14)
C12 0.0223(16) 0.023(2) 0.0269(19) -0.0028(14) 0.0054(14) 0.0036(14)
C13 0.0285(18) 0.042(3) 0.0224(18) -0.0089(16) 0.0020(15) 0.0036(16)
C14 0.039(2) 0.052(3) 0.0177(18) -0.0009(17) 0.0105(15) 0.0067(18)
C15 0.0321(18) 0.042(2) 0.0232(19) 0.0048(17) 0.0157(15) 0.0029(17)
C16 0.0238(16) 0.031(2) 0.0234(18) -0.0003(16) 0.0091(14) 0.0025(15)
C17 0.0301(18) 0.037(2) 0.031(2) -0.0046(17) 0.0059(16) -0.0101(16)
C18 0.0309(18) 0.043(3) 0.0308(19) -0.0021(18) 0.0151(15) -0.0059(18)
C21 0.0276(16) 0.020(2) 0.0185(16) 0.0019(14) 0.0055(13) -0.0054(14)
C22 0.0380(19) 0.026(2) 0.0273(19) 0.0023(15) 0.0129(16) 0.0016(15)
C23 0.058(2) 0.031(2) 0.027(2) -0.0015(16) 0.0193(18) 0.0000(18)
C24 0.051(2) 0.042(3) 0.0192(19) 0.0064(16) 0.0036(17) -0.0066(19)
C25 0.0306(19) 0.039(3) 0.031(2) 0.0090(17) -0.0005(16) -0.0024(17)
C26 0.0254(17) 0.025(2) 0.0261(18) 0.0069(15) 0.0079(14) -0.0011(15)
C27 0.053(2) 0.037(3) 0.037(2) 0.0057(18) 0.0237(19) 0.0156(18)
C28 0.0321(19) 0.046(3) 0.038(2) 0.0133(19) 0.0124(17) 0.0129(18)
C31 0.0176(15) 0.0216(19) 0.0183(16) 0.0032(13) 0.0033(12) -0.0011(12)
C32 0.0190(14) 0.0240(18) 0.0170(15) 0.0035(15) 0.0057(12) 0.0004(15)
C33 0.0237(17) 0.037(2) 0.0198(18) 0.0042(16) 0.0103(14) -0.0038(16)
C34 0.0266(17) 0.030(2) 0.0309(19) 0.0067(16) 0.0106(15) -0.0081(15)
C35 0.0243(16) 0.022(2) 0.0328(19) -0.0001(16) 0.0057(14) -0.0034(15)
C36 0.0217(16) 0.025(2) 0.0227(18) 0.0028(15) 0.0090(13) 0.0018(14)
C37 0.0209(16) 0.039(2) 0.0213(18) 0.0031(16) 0.0137(14) -0.0009(15)
C41 0.0273(17) 0.0176(19) 0.0286(18) 0.0034(14) 0.0161(14) 0.0058(14)
C42 0.0266(17) 0.0187(19) 0.0303(19) 0.0025(15) 0.0148(15) 0.0043(14)
C43 0.0320(19) 0.017(2) 0.047(2) 0.0005(16) 0.0210(17) -0.0013(14)
C44 0.046(2) 0.019(2) 0.047(2) 0.0050(17) 0.0307(19) 0.0017(17)
C45 0.052(2) 0.028(2) 0.0306(19) 0.0114(17) 0.0246(17) 0.0113(18)
C46 0.0330(18) 0.021(2) 0.0281(19) 0.0068(15) 0.0141(15) 0.0076(15)
C47 0.0355(19) 0.024(2) 0.034(2) -0.0041(16) 0.0152(16) -0.0033(16)
C48 0.045(2) 0.040(3) 0.0238(19) 0.0083(17) 0.0103(16) 0.0076(18)
N1 0.0204(13) 0.0208(16) 0.0216(15) -0.0008(13) 0.0082(11) -0.0015(12)
N2 0.0246(13) 0.0225(16) 0.0223(15) 0.0049(13) 0.0079(11) 0.0022(13)
N3 0.0352(16) 0.032(2) 0.0351(18) -0.0015(15) 0.0219(14) 0.0014(15)
N4 0.0234(13) 0.0222(17) 0.0207(14) 0.0029(12) 0.0107(11) 0.0016(12)

loop_
_atom_type_symbol
_atom_type_description
_atom_type_scat_dispersion_real
_atom_type_scat_dispersion_imag
_atom_type_scat_source
C C 0.0033 0.0016 'International Tables Vol C Tables 4.2.6.8 and 6.1.1.4'
H H 0.0000 0.0000 'International Tables Vol C Tables 4.2.6.8 and 6.1.1.4'
N N 0.0061 0.0033 'International Tables Vol C Tables 4.2.6.8 and 6.1.1.4'
Br Br -0.2901 2.4595 'International Tables Vol C Tables 4.2.6.8 and 6.1.1.4'
Pd Pd -0.9988 1.0072 'International Tables Vol C Tables 4.2.6.8 and 6.1.1.4'

loop_
_geom_angle_atom_site_label_1
_geom_angle_atom_site_label_2
_geom_angle_atom_site_label_3
_geom_angle
C1 Pd C2 178.41(13)
C1 Pd C3 90.36(12)
C2 Pd C3 88.14(12)
C1 Pd Br 89.53(8)
C2 Pd Br 91.98(8)
C3 Pd Br 179.61(10)
N1 C1 Pd 176.3(3)
N2 C2 Pd 178.0(3)
N4 C3 C31 118.0(3)
N4 C3 Pd 126.2(2)
C31 C3 Pd 115.8(2)
C12 C11 C16 124.1(3)
C12 C11 N1 118.2(3)
C16 C11 N1 117.6(3)
C13 C12 C11 116.4(3)
C13 C12 C17 122.0(3)
C11 C12 C17 121.6(3)
C12 C13 C14 121.3(3)
C15 C14 C13 120.4(3)
C14 C15 C16 121.1(3)
C15 C16 C11 116.7(3)
C15 C16 C18 122.9(3)
C11 C16 C18 120.4(3)
C26 C21 C22 124.2(3)
C26 C21 N2 116.9(3)
C22 C21 N2 118.9(3)
C23 C22 C21 116.6(3)
C23 C22 C27 122.2(3)
C21 C22 C27 121.2(3)
C24 C23 C22 121.0(3)
C23 C24 C25 120.6(3)
C24 C25 C26 120.8(3)
C25 C26 C21 116.8(3)
C25 C26 C28 122.6(3)
C21 C26 C28 120.6(3)
C36 C31 C32 117.5(3)
C36 C31 C3 121.2(3)
C32 C31 C3 121.3(3)
C33 C32 C31 120.8(3)
C33 C32 C37 118.3(3)
C31 C32 C37 120.8(3)
C34 C33 C32 120.2(3)
C33 C34 C35 120.1(3)
C34 C35 C36 119.9(3)
C35 C36 C31 121.6(3)
N3 C37 C32 174.6(3)
C46 C41 C42 121.5(3)
C46 C41 N4 117.6(3)
C42 C41 N4 120.8(3)
C43 C42 C41 117.5(3)
C43 C42 C47 121.0(3)
C41 C42 C47 121.5(3)
C44 C43 C42 121.7(3)
C43 C44 C45 120.1(3)
C44 C45 C46 120.7(3)
C45 C46 C41 118.2(3)
C45 C46 C48 121.2(3)
C41 C46 C48 120.6(3)
C1 N1 C11 178.2(3)
C2 N2 C21 172.1(3)
C3 N4 C41 121.9(3)

loop_
_geom_bond_atom_site_label_1
_geom_bond_atom_site_label_2
_geom_bond_distance
Pd C1 1.969(3)
Pd C2 1.984(3)
Pd C3 2.035(3)
Pd Br 2.5333(5)
C1 N1 1.146(4)
C2 N2 1.146(4)
C3 N4 1.267(4)
C3 C31 1.477(4)
C11 C12 1.396(4)
C11 C16 1.398(4)
C11 N1 1.407(4)
C12 C13 1.382(5)
C12 C17 1.512(5)
C13 C14 1.387(5)
C14 C15 1.379(5)
C15 C16 1.384(4)
C16 C18 1.501(5)
C21 C26 1.391(4)
C21 C22 1.395(5)
C21 N2 1.405(4)
C22 C23 1.386(5)
C22 C27 1.504(5)
C23 C24 1.384(5)
C24 C25 1.385(5)
C25 C26 1.389(5)
C26 C28 1.500(5)
C31 C36 1.395(5)
C31 C32 1.414(4)
C32 C33 1.392(4)
C32 C37 1.451(5)
C33 C34 1.382(5)
C34 C35 1.387(5)
C35 C36 1.389(5)
C37 N3 1.140(4)
C41 C46 1.401(4)
C41 C42 1.408(5)
C41 N4 1.426(4)
C42 C43 1.393(5)
C42 C47 1.502(5)
C43 C44 1.372(5)
C44 C45 1.384(5)
C45 C46 1.398(5)
C46 C48 1.509(5)
